data_2006622
loop_
_publ_author_name
'White, Jonathan M.'
'Tham, Wai-Ying'

_publ_section_title
;
 9a-Trimethylsilyloctahydroquinolizinium Picrate
;
_journal_issue 10
_journal_name_full 'Acta Crystallographica Section C'
_journal_page_first 1471
_journal_page_last 1472
_journal_paper_doi 10.1107/S0108270197006100
_journal_volume 53
_journal_year 1997
_chemical_formula_iupac 'C12 H26 N1 Si1 1+, C6 H2 N3 O7 1-'
_chemical_formula_sum 'C18 H28 N4 O7 Si'
_chemical_formula_weight 440.52
_chemical_melting_point 422
_chemical_name_systematic
;
 ?
;
_space_group_IT_number 14
_symmetry_cell_setting monoclinic
_symmetry_space_group_name_Hall '-P 2ybc'
_symmetry_space_group_name_H-M 'P 1 21/c 1'
_audit_creation_method SHELXL
_cell_angle_alpha 90.000(10)
_cell_angle_beta 102.580(10)
_cell_angle_gamma 90.000(10)
_cell_formula_units_Z 4
_cell_length_a 11.8710(10)
_cell_length_b 21.586(2)
_cell_length_c 8.4840(10)
_cell_measurement_reflns_used 25
_cell_measurement_temperature 293(2)
_cell_measurement_theta_max 15
_cell_measurement_theta_min 12
_cell_volume 2121.8(4)
_diffrn_ambient_temperature 293(2)
_diffrn_measurement_device 'Enraf-Nonius CAD-4S diffractometer'
_diffrn_measurement_method \w/2\q
_diffrn_radiation_monochromator graphite
_diffrn_radiation_source 'fine-focus sealed tube'
_diffrn_radiation_type MoK\a
_diffrn_radiation_wavelength 0.71069
_diffrn_reflns_av_R_equivalents 0.0247
_diffrn_reflns_av_sigmaI/netI 0.0231
_diffrn_reflns_limit_h_max 14
_diffrn_reflns_limit_h_min -14
_diffrn_reflns_limit_k_max 1
_diffrn_reflns_limit_k_min -25
_diffrn_reflns_limit_l_max 10
_diffrn_reflns_limit_l_min -1
_diffrn_reflns_number 4771
_diffrn_reflns_theta_max 24.96
_diffrn_reflns_theta_min 2.58
_diffrn_standards_decay_% 0.6
_diffrn_standards_interval_time 120
_diffrn_standards_number 3
_exptl_absorpt_coefficient_mu 0.158
_exptl_absorpt_correction_T_max 0.97
_exptl_absorpt_correction_T_min 0.91
_exptl_absorpt_correction_type gaussian
_exptl_absorpt_process_details '(SHELX76; Sheldrick, 1976)'
_exptl_crystal_colour Yellow
_exptl_crystal_density_diffrn 1.379
_exptl_crystal_density_method 'Not measured'
_exptl_crystal_description 'Thick plate'
_exptl_crystal_F_000 936
_exptl_crystal_size_max 0.55
_exptl_crystal_size_mid 0.52
_exptl_crystal_size_min 0.17
_refine_diff_density_max 0.422
_refine_diff_density_min -0.269
_refine_ls_extinction_coef 0.0034(13)
_refine_ls_extinction_method 'SHELXL93 (Sheldrick, 1993)'
_refine_ls_goodness_of_fit_all 1.034
_refine_ls_goodness_of_fit_obs 1.089
_refine_ls_hydrogen_treatment refall
_refine_ls_matrix_type full
_refine_ls_number_parameters 384
_refine_ls_number_reflns 3712
_refine_ls_number_restraints 0
_refine_ls_restrained_S_all 1.034
_refine_ls_restrained_S_obs 1.089
_refine_ls_R_factor_all 0.0587
_refine_ls_R_factor_obs .0500
_refine_ls_shift/esd_max -0.001
_refine_ls_shift/esd_mean 0.000
_refine_ls_structure_factor_coef Fsqd
_refine_ls_weighting_details 'w = 1/[\s^2^(Fo^2^)+(0.0791P)^2^+0.8915P] where P=(Fo^2^+2Fc^2^)/3'
_refine_ls_weighting_scheme calc
_refine_ls_wR_factor_all 0.1392
_refine_ls_wR_factor_obs .1331
_reflns_number_observed 3121
_reflns_number_total 3712
_reflns_observed_criterion >2sigma(I)
_cod_data_source_file sx1022.cif
_cod_data_source_block twy93
_cod_depositor_comments
;
The following automatic conversions were performed:
'_symmetry_cell_setting' value 'Monoclinic' changed to 'monoclinic'
according to '/home/saulius/struct/CIF-dictionaries/cif_core.dic'
dictionary named 'cif_core.dic' version 2.4.1 from 2010-06-29.

Automatic conversion script
Id: cif_fix_enum 1527 2010-12-29 10:47:43Z saulius 

The following automatic conversions were performed:

'_symmetry_cell_setting' value 'Monoclinic' changed to 'monoclinic'
according to /home/saulius/struct/CIF-dictionaries/cif_core.dic
dictionary named 'cif_core.dic' version 2.4.1 from
2010-06-29.

'_exptl_absorpt_correction_type' value 'Gaussian'
changed to 'gaussian' according to
/home/saulius/struct/CIF-dictionaries/cif_core.dic dictionary named
'cif_core.dic' version 2.4.1 from 2010-06-29.

Automatic conversion script
Id: cif_fix_values 1715 2011-07-08 13:25:40Z adriana 

The following automatic conversions were performed:

'_refine_ls_weighting_scheme' value 'calc w =
1/[\s^2^(Fo^2^)+(0.0791P)^2^+0.8915P] where P=(Fo^2^+2Fc^2^)/3' was
changed to 'calc'. New tag '_refine_ls_weighting_details' was
created. The value of the new tag was set to 'w =
1/[\s^2^(Fo^2^)+(0.0791P)^2^+0.8915P] where P=(Fo^2^+2Fc^2^)/3'.

Automatic conversion script
Id: cif_fix_values 3143 2015-03-26 13:38:13Z robertas 
;
_cod_original_sg_symbol_H-M 'P 21/c'
_cod_original_formula_sum 'C18 H28 N4 O7 Si1'
_cod_database_code 2006622
_cod_database_fobs_code 2006622

loop_
_symmetry_equiv_pos_as_xyz
'x, y, z'
'-x, y+1/2, -z+1/2'
'-x, -y, -z'
'x, -y-1/2, z-1/2'

loop_
_atom_site_aniso_label
_atom_site_aniso_U_11
_atom_site_aniso_U_22
_atom_site_aniso_U_33
_atom_site_aniso_U_12
_atom_site_aniso_U_13
_atom_site_aniso_U_23
Si .0397(3) .0416(3) .0522(4) .0026(2) .0168(3) .0063(3)
N1 .0373(9) .0453(10) .0520(10) .0016(7) .0144(8) .0067(8)
C2 .0573(15) .061(2) .072(2) -.0043(12) .0310(14) .0135(13)
C3 .066(2) .065(2) .093(2) -.0213(14) .024(2) .013(2)
C4 .085(2) .0432(14) .084(2) -.0161(14) .018(2) .0004(14)
C5 .075(2) .0454(13) .064(2) -.0084(12) .0189(14) -.0035(12)
C6 .0421(11) .0360(10) .0506(12) .0012(8) .0173(9) .0012(9)
C7 .0474(12) .0501(13) .0615(14) .0121(10) .0153(11) .0127(11)
C8 .0499(14) .067(2) .070(2) .0005(12) -.0014(13) .0106(14)
C9 .081(2) .057(2) .0553(15) -.0009(14) .0058(13) -.0059(13)
C10 .0621(15) .0450(12) .0609(14) .0056(11) .0260(12) -.0033(11)
C11 .057(2) .078(2) .064(2) .0074(14) .0120(13) .017(2)
C12 .061(2) .070(2) .074(2) .0124(14) .035(2) .009(2)
C13 .072(2) .0475(14) .084(2) -.0084(13) .031(2) .0062(14)
C14 .0380(11) .0527(13) .0460(12) .0027(9) .0068(9) -.0022(9)
C15 .0355(10) .0543(13) .0441(11) -.0001(9) .0093(9) .0000(9)
C16 .0411(12) .0502(14) .0549(13) .0040(10) .0053(10) .0003(11)
C17 .0345(11) .0605(14) .0597(14) .0065(9) .0104(10) -.0054(11)
C18 .0350(11) .066(2) .0534(13) -.0043(10) .0104(10) -.0026(11)
C19 .0391(11) .0508(12) .0485(12) -.0011(9) .0058(9) .0011(10)
O1 .0515(10) .0590(10) .0817(12) .0099(8) .0245(9) -.0064(9)
O2 .0565(12) .0823(14) .171(2) .0052(10) .0586(14) .0061(15)
O3 .0619(11) .0778(13) .0776(13) -.0093(9) .0149(9) .0222(10)
O4 .096(2) .071(2) .227(4) .0243(13) .085(2) .001(2)
O5 .0612(12) .104(2) .126(2) .0012(11) .0512(13) -.0251(14)
O6 .0746(15) .076(2) .224(3) -.0067(12) .057(2) .033(2)
O7 .113(2) .0593(13) .199(3) .0094(13) .085(2) .020(2)
N2 .0437(11) .0646(13) .0569(12) -.0037(9) .0149(9) -.0005(10)
N3 .0451(12) .077(2) .097(2) .0086(11) .0229(12) -.0144(13)
N4 .0494(12) .0570(12) .0771(14) -.0044(10) .0140(10) .0059(10)

loop_
_atom_site_label
_atom_site_fract_x
_atom_site_fract_y
_atom_site_fract_z
_atom_site_U_iso_or_equiv
_atom_site_thermal_displace_type
_atom_site_calc_flag
_atom_site_refinement_flags
_atom_site_occupancy
_atom_site_disorder_group
_atom_site_type_symbol
Si .30577(5) .11822(3) .05271(7) .0434(2) Uani d . 1 . Si
N1 .1806(2) .08988(9) .3024(2) .0442(4) Uani d . 1 . N
H1 .120(2) .1034(12) .227(3) .056(7) Uiso d . 1 . H
C2 .1257(2) .04243(13) .3933(4) .0610(7) Uani d . 1 . C
H2A .187(2) .0295(13) .487(4) .069(8) Uiso d . 1 . H
H2B .067(3) .0657(13) .434(3) .068(8) Uiso d . 1 . H
C3 .0778(3) -.01117(15) .2869(4) .0737(8) Uani d . 1 . C
H3A .013(3) .0048(15) .196(4) .085(9) Uiso d . 1 . H
H3B .042(3) -.0379(18) .340(4) .099(11) Uiso d . 1 . H
C4 .1709(3) -.04264(13) .2211(4) .0708(8) Uani d . 1 . C
H4A .227(3) -.0611(15) .307(4) .081(9) Uiso d . 1 . H
H4B .139(3) -.0731(16) .156(4) .086(10) Uiso d . 1 . H
C5 .2255(3) .00381(12) .1274(3) .0608(6) Uani d . 1 . C
H5A .296(3) -.0175(14) .097(4) .076(8) Uiso d . 1 . H
H5B .169(3) .0148(13) .036(4) .069(8) Uiso d . 1 . H
C6 .2738(2) .06331(9) .2197(3) .0418(5) Uani d . 1 . C
C7 .3804(2) .04791(11) .3518(3) .0525(6) Uani d . 1 . C
H7A .438(2) .0327(13) .288(3) .063(7) Uiso d . 1 . H
H7B .363(2) .0125(12) .417(3) .053(6) Uiso d . 1 . H
C8 .4246(2) .10089(14) .4641(4) .0645(7) Uani d . 1 . C
H8A .489(3) .0874(15) .550(4) .086(9) Uiso d . 1 . H
H8B .453(3) .1339(15) .409(4) .077(9) Uiso d . 1 . H
C9 .3296(3) .12640(15) .5384(3) .0656(7) Uani d . 1 . C
H9A .307(2) .0943(15) .608(4) .074(8) Uiso d . 1 . H
H9B .355(3) .1594(16) .599(4) .083(10) Uiso d . 1 . H
C10 .2243(2) .14369(11) .4117(3) .0541(6) Uani d . 1 . C
H10A .244(2) .1753(11) .343(3) .049(6) Uiso d . 1 . H
H10B .163(2) .1575(12) .461(3) .057(7) Uiso d . 1 . H
C11 .1713(3) .1252(2) -.1068(4) .0666(7) Uani d . 1 . C
H11A .182(3) .1570(16) -.181(4) .082(9) Uiso d . 1 . H
H11B .110(3) .1367(16) -.061(4) .094(11) Uiso d . 1 . H
H11C .154(3) .0877(19) -.177(4) .102(12) Uiso d . 1 . H
C12 .4220(3) .0794(2) -.0254(4) .0652(7) Uani d . 1 . C
H12A .447(3) .1031(16) -.102(4) .084(10) Uiso d . 1 . H
H12B .399(3) .0436(19) -.073(5) .102(13) Uiso d . 1 . H
H12C .488(3) .0714(16) .061(4) .089(10) Uiso d . 1 . H
C13 .3535(3) .19878(13) .1109(4) .0658(7) Uani d . 1 . C
H13A .414(4) .2013(18) .202(5) .106(13) Uiso d . 1 . H
H13B .291(3) .2242(16) .137(4) .084(9) Uiso d . 1 . H
H13C .368(3) .2157(18) .008(5) .111(12) Uiso d . 1 . H
C14 -.1141(2) .16736(11) .1943(3) .0459(5) Uani d . 1 . C
C15 -.1086(2) .23458(11) .1845(3) .0445(5) Uani d . 1 . C
C16 -.1874(2) .27412(12) .2256(3) .0495(5) Uani d . 1 . C
H16 -.180(3) .3136(15) .216(4) .075(9) Uiso d . 1 . H
C17 -.2778(2) .25049(11) .2846(3) .0515(6) Uani d . 1 . C
C18 -.2906(2) .18747(12) .3010(3) .0513(6) Uani d . 1 . C
H18 -.347(2) .1721(11) .346(3) .051(6) Uiso d . 1 . H
C19 -.2134(2) .14791(10) .2572(3) .0467(5) Uani d . 1 . C
O1 -.04567(15) .13134(8) .1506(2) .0625(5) Uani d . 1 . O
O2 .0752(2) .23551(11) .1374(4) .0980(8) Uani d . 1 . O
O3 -.0279(2) .31645(10) .0742(2) .0725(5) Uani d . 1 . O
O4 -.3513(2) .34723(12) .3078(5) .1236(11) Uani d . 1 . O
O5 -.4332(2) .27024(12) .3970(3) .0923(7) Uani d . 1 . O
O6 -.3225(2) .06574(11) .3130(4) .1210(11) Uani d . 1 . O
O7 -.1590(2) .04502(11) .2780(4) .1160(10) Uani d . 1 . O
N2 -.0148(2) .26372(10) .1268(2) .0545(5) Uani d . 1 . N
N3 -.3598(2) .29223(12) .3319(3) .0721(7) Uani d . 1 . N
N4 -.2331(2) .08248(10) .2818(3) .0611(5) Uani d . 1 . N

loop_
_atom_type_symbol
_atom_type_description
_atom_type_scat_dispersion_real
_atom_type_scat_dispersion_imag
_atom_type_scat_source
C C 0.0033 0.0016 'International Tables Vol C Tables 4.2.6.8 and 6.1.1.4'
H H 0.0000 0.0000 'International Tables Vol C Tables 4.2.6.8 and 6.1.1.4'
N N 0.0061 0.0033 'International Tables Vol C Tables 4.2.6.8 and 6.1.1.4'
O O 0.0106 0.0060 'International Tables Vol C Tables 4.2.6.8 and 6.1.1.4'
Si Si 0.0817 0.0704 'International Tables Vol C Tables 4.2.6.8 and 6.1.1.4'

loop_
_geom_angle_atom_site_label_1
_geom_angle_atom_site_label_2
_geom_angle_atom_site_label_3
_geom_angle
_geom_angle_publ_flag
C12 Si C11 111.3(2) ?
C12 Si C13 108.0(2) ?
C11 Si C13 106.3(2) ?
C12 Si C6 105.30(10) y
C11 Si C6 107.80(10) y
C13 Si C6 118.20(10) y
C10 N1 C2 109.7(2) y
C10 N1 C6 112.4(2) y
C2 N1 C6 114.3(2) y
C10 N1 H1 107.6(16) y
C2 N1 H1 102.7(16) y
C6 N1 H1 109.6(16) y
C3 C2 N1 111.3(2) y
C3 C2 H2A 112.5(17) ?
N1 C2 H2A 105.9(16) ?
C3 C2 H2B 113.6(16) ?
N1 C2 H2B 104.6(17) ?
H2A C2 H2B 108.(2) ?
C2 C3 C4 111.0(2) y
C2 C3 H3A 108.6(18) ?
C4 C3 H3A 111.4(18) ?
C2 C3 H3B 111.(2) ?
C4 C3 H3B 112.(2) ?
H3A C3 H3B 103.(3) ?
C3 C4 C5 109.3(2) y
C3 C4 H4A 110.8(19) ?
C5 C4 H4A 111.5(19) ?
C3 C4 H4B 108.(2) ?
C5 C4 H4B 110.(2) ?
H4A C4 H4B 107.(3) ?
C4 C5 C6 116.0(2) y
C4 C5 H5A 107.4(17) ?
C6 C5 H5A 105.4(17) ?
C4 C5 H5B 107.0(18) ?
C6 C5 H5B 109.0(18) ?
H5A C5 H5B 112.(2) ?
C7 C6 N1 107.9(2) y
C7 C6 C5 110.2(2) y
N1 C6 C5 108.4(2) y
C7 C6 Si 113.77(15) y
N1 C6 Si 112.16(13) y
C5 C6 Si 104.27(15) y
C8 C7 C6 114.6(2) y
C8 C7 H7A 113.7(15) ?
C6 C7 H7A 103.0(15) ?
C8 C7 H7B 108.6(14) ?
C6 C7 H7B 109.5(14) ?
H7A C7 H7B 107.(2) ?
C7 C8 C9 110.6(2) y
C7 C8 H8A 110.5(19) ?
C9 C8 H8A 109.5(18) ?
C7 C8 H8B 111.5(19) ?
C9 C8 H8B 108.0(18) ?
H8A C8 H8B 107.(3) ?
C10 C9 C8 111.8(2) y
C10 C9 H9A 108.1(17) ?
C8 C9 H9A 108.7(17) ?
C10 C9 H9B 110.(2) ?
C8 C9 H9B 110.(2) ?
H9A C9 H9B 109.(3) ?
N1 C10 C9 111.7(2) y
N1 C10 H10A 105.8(14) ?
C9 C10 H10A 109.7(14) ?
N1 C10 H10B 108.5(15) ?
C9 C10 H10B 110.5(15) ?
H10A C10 H10B 111.(2) ?
Si C11 H11A 108.4(19) ?
Si C11 H11B 110.(2) ?
H11A C11 H11B 108.(3) ?
Si C11 H11C 114.(2) ?
H11A C11 H11C 103.(3) ?
H11B C11 H11C 113.(3) ?
Si C12 H12A 112.(2) ?
Si C12 H12B 112.(2) ?
H12A C12 H12B 106.(3) ?
Si C12 H12C 111.(2) ?
H12A C12 H12C 108.(3) ?
H12B C12 H12C 108.(3) ?
Si C13 H13A 114.(2) ?
Si C13 H13B 112.1(19) ?
H13A C13 H13B 105.(3) ?
Si C13 H13C 102.(2) ?
H13A C13 H13C 117.(3) ?
H13B C13 H13C 106.(3) ?
O1 C14 C15 124.7(2) ?
O1 C14 C19 124.3(2) ?
C15 C14 C19 110.9(2) ?
C16 C15 N2 115.6(2) ?
C16 C15 C14 124.5(2) ?
N2 C15 C14 119.8(2) ?
C15 C16 C17 119.5(2) ?
C15 C16 H16 120.(2) ?
C17 C16 H16 120.(2) ?
C16 C17 C18 120.9(2) ?
C16 C17 N3 119.7(2) ?
C18 C17 N3 119.4(2) ?
C19 C18 C17 119.7(2) ?
C19 C18 H18 119.2(16) ?
C17 C18 H18 121.0(16) ?
C18 C19 N4 115.5(2) ?
C18 C19 C14 124.4(2) ?
N4 C19 C14 120.1(2) ?
O2 N2 O3 122.3(2) ?
O2 N2 C15 118.9(2) ?
O3 N2 C15 118.8(2) ?
O4 N3 O5 123.3(2) ?
O4 N3 C17 118.5(2) ?
O5 N3 C17 118.1(3) ?
O7 N4 O6 119.3(2) ?
O7 N4 C19 120.6(2) ?
O6 N4 C19 120.0(2) ?
N1 H1 O1 153.0(16) n

loop_
_geom_bond_atom_site_label_1
_geom_bond_atom_site_label_2
_geom_bond_site_symmetry_2
_geom_bond_distance
_geom_bond_publ_flag
Si C12 . 1.856(3) y
Si C11 . 1.860(3) y
Si C13 . 1.862(3) y
Si C6 . 1.947(2) y
N1 C10 . 1.506(3) y
N1 C2 . 1.512(3) y
N1 C6 . 1.544(3) y
N1 H1 . .90(3) y
C2 C3 . 1.501(4) y
C2 H2A . 1.00(3) ?
C2 H2B . .98(3) ?
C3 C4 . 1.505(5) y
C3 H3A . 1.02(3) ?
C3 H3B . .90(4) ?
C4 C5 . 1.511(4) y
C4 H4A . .96(3) ?
C4 H4B . .89(3) ?
C5 C6 . 1.548(3) y
C5 H5A . 1.03(3) ?
C5 H5B . .94(3) ?
C6 C7 . 1.534(3) y
C7 C8 . 1.508(4) y
C7 H7A . 1.01(3) ?
C7 H7B . .99(3) ?
C8 C9 . 1.511(4) y
C8 H8A . .98(4) ?
C8 H8B . .95(3) ?
C9 C10 . 1.507(4) y
C9 H9A . .99(3) ?
C9 H9B . .89(4) ?
C10 H10A . .96(3) ?
C10 H10B . .96(3) ?
C11 H11A . .96(4) ?
C11 H11B . .92(4) ?
C11 H11C . 1.00(4) ?
C12 H12A . .92(4) ?
C12 H12B . .89(4) ?
C12 H12C . .97(4) ?
C13 H13A . .94(4) ?
C13 H13B . .99(3) ?
C13 H13C . 1.00(4) ?
C14 O1 . 1.238(3) ?
C14 C15 . 1.455(3) ?
C14 C19 . 1.458(3) ?
C15 C16 . 1.366(3) ?
C15 N2 . 1.454(3) ?
C16 C17 . 1.377(3) ?
C16 H16 . .86(3) ?
C17 C18 . 1.379(4) ?
C17 N3 . 1.446(3) ?
C18 C19 . 1.363(3) ?
C18 H18 . .90(3) ?
C19 N4 . 1.454(3) ?
O2 N2 . 1.216(3) ?
O3 N2 . 1.220(3) ?
O4 N3 . 1.213(3) ?
O5 N3 . 1.224(3) ?
O6 N4 . 1.204(3) ?
O7 N4 . 1.200(3) ?
O1 H1 . 2.025(3) n

loop_
_geom_torsion_atom_site_label_1
_geom_torsion_atom_site_label_2
_geom_torsion_atom_site_label_3
_geom_torsion_atom_site_label_4
_geom_torsion
C10 N1 C2 C3 178.3(2)
C6 N1 C2 C3 -54.4(3)
N1 C2 C3 C4 59.1(3)
C2 C3 C4 C5 -58.3(4)
C3 C4 C5 C6 55.1(4)
C10 N1 C6 C7 53.8(2)
C2 N1 C6 C7 -72.0(2)
C10 N1 C6 C5 173.2(2)
C2 N1 C6 C5 47.3(3)
C10 N1 C6 Si -72.3(2)
C2 N1 C6 Si 161.9(2)
C4 C5 C6 C7 69.2(3)
C4 C5 C6 N1 -48.7(3)
C4 C5 C6 Si -168.3(2)
C12 Si C6 C7 55.3(2)
C11 Si C6 C7 174.2(2)
C13 Si C6 C7 -65.4(2)
C12 Si C6 N1 178.1(2)
C11 Si C6 N1 -62.9(2)
C13 Si C6 N1 57.5(2)
C12 Si C6 C5 -64.8(2)
C11 Si C6 C5 54.1(2)
C13 Si C6 C5 174.5(2)
N1 C6 C7 C8 -53.8(3)
C5 C6 C7 C8 -171.9(2)
Si C6 C7 C8 71.4(2)
C6 C7 C8 C9 54.7(3)
C7 C8 C9 C10 -53.8(3)
C2 N1 C10 C9 71.8(3)
C6 N1 C10 C9 -56.5(3)
C8 C9 C10 N1 55.7(3)
O1 C14 C15 C16 176.8(2)
C19 C14 C15 C16 -1.3(3)
O1 C14 C15 N2 -2.8(3)
C19 C14 C15 N2 179.1(2)
N2 C15 C16 C17 -178.7(2)
C14 C15 C16 C17 1.7(3)
C15 C16 C17 C18 -0.8(4)
C15 C16 C17 N3 178.5(2)
C16 C17 C18 C19 -0.5(4)
N3 C17 C18 C19 -179.7(2)
C17 C18 C19 N4 178.9(2)
C17 C18 C19 C14 0.8(4)
O1 C14 C19 C18 -178.0(2)
C15 C14 C19 C18 0.0(3)
O1 C14 C19 N4 3.9(3)
C15 C14 C19 N4 -178.0(2)
C16 C15 N2 O2 156.6(3)
C14 C15 N2 O2 -23.8(3)
C16 C15 N2 O3 -21.1(3)
C14 C15 N2 O3 158.5(2)
C16 C17 N3 O4 5.1(4)
C18 C17 N3 O4 -175.7(3)
C16 C17 N3 O5 -173.7(2)
C18 C17 N3 O5 5.6(4)
C18 C19 N4 O7 -165.1(3)
C14 C19 N4 O7 13.1(4)
C18 C19 N4 O6 11.7(4)
C14 C19 N4 O6 -170.1(3)
